data_7126514
loop_
_publ_author_name
'Fujii, Toshiki'
'Tanaka, Susumu'
'Hayashi, Shotaro'
'Imoto, Hiroaki'
'Naka, Kensuke'

_publ_section_title
;
 Dipyridinoarsole: a new class of stable and modifiable heteroatom-bridged
 bipyridines.
;
_journal_issue 45
_journal_name_full 'Chemical communications (Cambridge, England)'
_journal_page_first 6035
_journal_page_last 6038
_journal_paper_doi 10.1039/d0cc02389b
_journal_volume 56
_journal_year 2020
_chemical_formula_moiety 'C16 H11 N2 O P'
_chemical_formula_sum 'C16 H11 N2 O P'
_chemical_formula_weight 278.25
_space_group_crystal_system triclinic
_space_group_IT_number 2
_space_group_name_Hall '-P 1'
_space_group_name_H-M_alt 'P -1'
_atom_sites_solution_hydrogens geom
_atom_sites_solution_primary direct
_atom_sites_solution_secondary difmap
_audit_update_record
;
2020-04-02 deposited with the CCDC.	2020-05-11 downloaded from the CCDC.
;
_cell_angle_alpha 88.33(2)
_cell_angle_beta 72.47(2)
_cell_angle_gamma 67.903(14)
_cell_formula_units_Z 2
_cell_length_a 7.692(4)
_cell_length_b 9.588(6)
_cell_length_c 10.081(7)
_cell_measurement_reflns_used 1666
_cell_measurement_temperature 273
_cell_measurement_theta_max 27.49
_cell_measurement_theta_min 7.74
_cell_volume 653.9(7)
_computing_cell_refinement DTREK
_computing_data_collection DTREK
_computing_data_reduction DTREK
_computing_molecular_graphics 'CrystalStructure 4.1'
_computing_publication_material 'CrystalStructure 4.1 (Rigaku, 2014)'
_computing_structure_refinement 'SHELXL2013 (Sheldrick, 2008)'
_computing_structure_solution 'SIR2011 (Burla, et al., 2012)'
_diffrn_ambient_temperature 273
_diffrn_detector_area_resol_mean 13.653
_diffrn_measured_fraction_theta_full 0.969
_diffrn_measured_fraction_theta_max 0.972
_diffrn_measurement_device_type 'Rigaku XtaLAB mini'
_diffrn_measurement_method \w
_diffrn_radiation_type 'Mo K\a'
_diffrn_radiation_wavelength 0.71075
_diffrn_reflns_av_R_equivalents 0.0229
_diffrn_reflns_Laue_measured_fraction_full 0.969
_diffrn_reflns_Laue_measured_fraction_max 0.972
_diffrn_reflns_limit_h_max 9
_diffrn_reflns_limit_h_min -9
_diffrn_reflns_limit_k_max 12
_diffrn_reflns_limit_k_min -12
_diffrn_reflns_limit_l_max 13
_diffrn_reflns_limit_l_min -13
_diffrn_reflns_number 6758
_diffrn_reflns_point_group_measured_fraction_full 0.969
_diffrn_reflns_point_group_measured_fraction_max 0.972
_diffrn_reflns_theta_full 25.242
_diffrn_reflns_theta_max 27.525
_diffrn_reflns_theta_min 7.705
_diffrn_standards_number 0
_exptl_absorpt_coefficient_mu 0.206
_exptl_absorpt_correction_T_max 0.970
_exptl_absorpt_correction_T_min 0.881
_exptl_absorpt_correction_type multi-scan
_exptl_absorpt_process_details 'REQAB (Rigaku, 1998)'
_exptl_crystal_colour colorless
_exptl_crystal_density_diffrn 1.413
_exptl_crystal_density_method 'not measured'
_exptl_crystal_description chip
_exptl_crystal_F_000 288.00
_exptl_crystal_size_max 0.280
_exptl_crystal_size_mid 0.260
_exptl_crystal_size_min 0.150
_refine_diff_density_max 0.31
_refine_diff_density_min -0.21
_refine_ls_extinction_method none
_refine_ls_goodness_of_fit_ref 1.035
_refine_ls_hydrogen_treatment constr
_refine_ls_number_parameters 181
_refine_ls_number_reflns 2925
_refine_ls_number_restraints 0
_refine_ls_R_factor_all 0.0523
_refine_ls_R_factor_gt 0.0411
_refine_ls_shift/su_max 0.001
_refine_ls_structure_factor_coef Fsqd
_refine_ls_weighting_details 'w = 1/[\s^2^(Fo^2^)+(0.0577P)^2^+0.1418P] where P=(Fo^2^+2Fc^2^)/3'
_refine_ls_weighting_scheme calc
_refine_ls_wR_factor_gt 0.1027
_refine_ls_wR_factor_ref 0.1105
_reflns_number_gt 2415
_reflns_number_total 2925
_reflns_threshold_expression F^2^>2.0\s(F^2^)
_cod_data_source_file d0cc02389b2.cif
_cod_data_source_block DPP-Ox_6
_cod_depositor_comments 'Adding full bibliography for 7126511--7126515.cif.'
_cod_database_code 7126514
_shelxl_res_file
;

    shelxl.res created by SHELXL-2014/7

TITL Dipyridinophosphole-Oxide_02
CELL  0.71075 7.69160 9.58850 10.08060 88.32970 72.46800 67.90300
ZERR  2 0.00424 0.00640 0.00655 0.02130 0.02040 0.01400
LATT 1
SFAC C H N O P
UNIT 32 22 4 2 2
L.S. 5
FMAP 2
PLAN -25
WPDB -2
HTAB
BOND $H
CONF
LIST 4
TEMP 0.0
ACTA
SIZE 0.280 0.260 0.150
WGHT    0.057700    0.141800
FVAR       3.95268
P1    5    0.469524    0.863436    0.713039    11.00000    0.03543    0.03382 =
         0.03421    0.00791   -0.01043   -0.01132
O1    4    0.653578    0.865228    0.611980    11.00000    0.03922    0.06046 =
         0.04707    0.01188   -0.00752   -0.02093
N5    3    0.592468    0.630424    1.046766    11.00000    0.05765    0.04163 =
         0.05006    0.01510   -0.02611   -0.01079
N19   3    0.044110    1.298221    0.812253    11.00000    0.05245    0.03298 =
         0.06353    0.01346   -0.02304   -0.01027
C1    1    0.278940    1.044100    0.794894    11.00000    0.03667    0.03088 =
         0.03969    0.00809   -0.01380   -0.01356
C2    1    0.348417    0.767498    0.646080    11.00000    0.03556    0.03400 =
         0.03173    0.00281   -0.00483   -0.01058
C3    1    0.480736    0.797060    0.881501    11.00000    0.03946    0.03344 =
         0.03772    0.00807   -0.01496   -0.01144
C6    1    0.185197    1.172128    0.735271    11.00000    0.04874    0.03639 =
         0.04722    0.01399   -0.02031   -0.01680
AFIX  43
H6    2    0.221772    1.170171    0.638387    11.00000   -1.20000
AFIX   0
C7    1    0.082362    1.177526    1.021169    11.00000    0.04519    0.03659 =
         0.04511    0.00356   -0.00827   -0.01142
AFIX  43
H7    2    0.044329    1.183620    1.118261    11.00000   -1.20000
AFIX   0
C8    1    0.602423    0.661175    0.915068    11.00000    0.04687    0.03536 =
         0.04858    0.00621   -0.01891   -0.00549
AFIX  43
H8    2    0.694655    0.588608    0.842804    11.00000   -1.20000
AFIX   0
C9    1    0.333270    0.876943    1.127355    11.00000    0.05262    0.04073 =
         0.03636    0.00546   -0.01274   -0.01533
AFIX  43
H9    2    0.244602    0.947530    1.202197    11.00000   -1.20000
AFIX   0
C10   1    0.254971    0.835507    0.548270    11.00000    0.05559    0.04744 =
         0.05273    0.01578   -0.02424   -0.02349
AFIX  43
H10   2    0.262667    0.925537    0.516019    11.00000   -1.20000
AFIX   0
C11   1    0.339485    0.631086    0.690208    11.00000    0.06312    0.03690 =
         0.05081    0.01011   -0.01744   -0.01873
AFIX  43
H11   2    0.402845    0.583273    0.754011    11.00000   -1.20000
AFIX   0
C12   1   -0.004425    1.298334    0.951628    11.00000    0.04836    0.03222 =
         0.06133    0.00447   -0.01231   -0.00474
AFIX  43
H12   2   -0.102842    1.385138    1.005434    11.00000   -1.20000
AFIX   0
C13   1    0.460634    0.737393    1.147978    11.00000    0.06296    0.04773 =
         0.04250    0.01641   -0.02339   -0.01834
AFIX  43
H13   2    0.453726    0.716576    1.239684    11.00000   -1.20000
AFIX   0
C14   1    0.151519    0.770385    0.499165    11.00000    0.06220    0.06939 =
         0.07016    0.01310   -0.03573   -0.03047
AFIX  43
H14   2    0.087847    0.817274    0.435235    11.00000   -1.20000
AFIX   0
C15   1    0.236100    0.566191    0.639132    11.00000    0.08742    0.04868 =
         0.07754    0.01249   -0.02366   -0.04002
AFIX  43
H15   2    0.230229    0.474917    0.669014    11.00000   -1.20000
AFIX   0
C16   1    0.142464    0.635652    0.544878    11.00000    0.06601    0.07055 =
         0.08520   -0.00163   -0.02566   -0.04073
AFIX  43
H16   2    0.072613    0.591723    0.511678    11.00000   -1.20000
AFIX   0
C17   1    0.226914    1.048212    0.941194    11.00000    0.03601    0.03089 =
         0.04053    0.00741   -0.01298   -0.01312
C18   1    0.343225    0.907282    0.990469    11.00000    0.03751    0.03197 =
         0.03888    0.00836   -0.01376   -0.01400
HKLF 4
 
REM  Dipyridinophosphole-Oxide_02
REM R1 =  0.0411 for    2415 Fo > 4sig(Fo)  and  0.0523 for all    2925 data
REM    181 parameters refined using      0 restraints
 
END  
     
WGHT      0.0575      0.1421 

REM Instructions for potential hydrogen bonds
EQIV $1 -x+1, -y+2, -z+1
HTAB C6 O1_$1
HTAB C10 O1_$1
EQIV $2 x-1, y+1, z
HTAB C12 N5_$2

REM Highest difference peak  0.313,  deepest hole -0.213,  1-sigma level  0.042
Q1    1   0.3599  0.9624  0.7602  11.00000  0.05    0.31
Q2    1   0.3949  0.8211  0.6782  11.00000  0.05    0.29
Q3    1   0.4708  0.8201  0.8107  11.00000  0.05    0.26
Q4    1   0.5079  0.7357  0.8976  11.00000  0.05    0.23
Q5    1   0.2845  0.9827  0.9647  11.00000  0.05    0.20
Q6    1   0.4134  0.8542  0.9409  11.00000  0.05    0.20
Q7    1   0.2332  1.0876  0.7779  11.00000  0.05    0.20
Q8    1   0.1520  1.1082  0.9787  11.00000  0.05    0.19
Q9    1   0.2535  1.0487  0.8550  11.00000  0.05    0.18
Q10   1   0.2869  0.6013  0.6574  11.00000  0.05    0.17
Q11   1   0.3832  0.8055  1.1387  11.00000  0.05    0.16
Q12   1   0.1083  0.7405  0.5657  11.00000  0.05    0.16
Q13   1   0.4759  0.6819  1.0953  11.00000  0.05    0.16
Q14   1   0.3232  0.8802  1.0599  11.00000  0.05    0.16
Q15   1   0.2058  0.6961  0.4806  11.00000  0.05    0.15
Q16   1   0.4146  0.5831  1.1404  11.00000  0.05    0.15
Q17   1   0.2457  0.7861  0.5114  11.00000  0.05    0.15
Q18   1   0.2924  0.8060  0.6277  11.00000  0.05    0.15
Q19   1   0.1104  1.2330  0.7828  11.00000  0.05    0.15
Q20   1   0.3455  0.7857  0.5848  11.00000  0.05    0.15
Q21   1   0.0333  0.9777  0.7646  11.00000  0.05    0.14
Q22   1   0.1795  0.7595  0.3598  11.00000  0.05    0.14
Q23   1   0.0195  1.2247  0.9893  11.00000  0.05    0.14
Q24   1   0.1331  0.7772  0.4727  11.00000  0.05    0.13
Q25   1   0.0050  0.9256  0.4459  11.00000  0.05    0.13
;

loop_
_symmetry_equiv_pos_site_id
_space_group_symop_operation_xyz
1 +X,+Y,+Z
2 -X,-Y,-Z

loop_
_atom_site_label
_atom_site_type_symbol
_atom_site_fract_x
_atom_site_fract_y
_atom_site_fract_z
_atom_site_U_iso_or_equiv
_atom_site_adp_type
_atom_site_occupancy
_atom_site_site_symmetry_multiplicity
_atom_site_calc_flag
_atom_site_refinement_flags
_atom_site_disorder_assembly
_atom_site_disorder_group
P1 P 0.46952(6) 0.86344(4) 0.71304(4) 0.03533(15) Uani 1 2 d . . .
O1 O 0.65358(17) 0.86523(15) 0.61198(13) 0.0500(3) Uani 1 2 d . . .
N1 N 0.5925(2) 0.63042(17) 1.04677(17) 0.0504(4) Uani 1 2 d . . .
N2 N 0.0441(2) 1.29822(16) 0.81225(18) 0.0506(4) Uani 1 2 d . . .
C1 C 0.4807(2) 0.79706(17) 0.88150(16) 0.0371(3) Uani 1 2 d . . .
C2 C 0.3432(2) 0.90728(17) 0.99047(17) 0.0356(3) Uani 1 2 d . . .
C3 C 0.2269(2) 1.04821(17) 0.94119(17) 0.0356(3) Uani 1 2 d . . .
C4 C 0.2789(2) 1.04410(17) 0.79489(17) 0.0352(3) Uani 1 2 d . . .
C5 C 0.3484(2) 0.76750(17) 0.64608(16) 0.0360(3) Uani 1 2 d . . .
C6 C 0.6024(3) 0.66118(19) 0.91507(19) 0.0459(4) Uani 1 2 d . . .
C7 C 0.4606(3) 0.7374(2) 1.1480(2) 0.0506(4) Uani 1 2 d . . .
C8 C 0.3333(3) 0.8769(2) 1.12735(18) 0.0444(4) Uani 1 2 d . . .
C9 C 0.1852(3) 1.17213(18) 0.73527(19) 0.0429(4) Uani 1 2 d . . .
C10 C -0.0044(3) 1.29833(19) 0.9516(2) 0.0518(5) Uani 1 2 d . . .
C11 C 0.0824(3) 1.17753(19) 1.02117(19) 0.0450(4) Uani 1 2 d . . .
C12 C 0.3395(3) 0.6311(2) 0.6902(2) 0.0507(4) Uani 1 2 d . . .
C13 C 0.2361(4) 0.5662(3) 0.6391(3) 0.0676(6) Uani 1 2 d . . .
C14 C 0.1425(4) 0.6357(3) 0.5449(3) 0.0688(6) Uani 1 2 d . . .
C15 C 0.1515(3) 0.7704(3) 0.4992(3) 0.0622(5) Uani 1 2 d . . .
C16 C 0.2550(3) 0.8355(2) 0.5483(2) 0.0493(4) Uani 1 2 d . . .
H6 H 0.69466 0.58861 0.8428 0.0551 Uiso 1 2 calc R . .
H7 H 0.45373 0.71658 1.23968 0.0607 Uiso 1 2 calc R . .
H8 H 0.2446 0.94753 1.2022 0.0533 Uiso 1 2 calc R . .
H9 H 0.22177 1.17017 0.63839 0.0515 Uiso 1 2 calc R . .
H10 H -0.10284 1.38514 1.00543 0.0622 Uiso 1 2 calc R . .
H11 H 0.04433 1.18362 1.11826 0.0541 Uiso 1 2 calc R . .
H12 H 0.40284 0.58327 0.75401 0.0608 Uiso 1 2 calc R . .
H13 H 0.23023 0.47492 0.66901 0.0811 Uiso 1 2 calc R . .
H14 H 0.07261 0.59172 0.51168 0.0825 Uiso 1 2 calc R . .
H15 H 0.08785 0.81727 0.43524 0.0746 Uiso 1 2 calc R . .
H16 H 0.26267 0.92554 0.51602 0.0591 Uiso 1 2 calc R . .

loop_
_atom_site_aniso_label
_atom_site_aniso_U_11
_atom_site_aniso_U_22
_atom_site_aniso_U_33
_atom_site_aniso_U_12
_atom_site_aniso_U_13
_atom_site_aniso_U_23
P1 0.0354(2) 0.0338(2) 0.0342(2) -0.01132(16) -0.01043(17) 0.00791(15)
O1 0.0392(7) 0.0605(8) 0.0471(7) -0.0209(6) -0.0075(6) 0.0119(6)
N1 0.0577(9) 0.0416(8) 0.0501(9) -0.0108(7) -0.0261(8) 0.0151(7)
N2 0.0524(9) 0.0330(7) 0.0635(10) -0.0103(6) -0.0230(8) 0.0135(7)
C1 0.0395(8) 0.0334(8) 0.0377(8) -0.0114(6) -0.0150(7) 0.0081(6)
C2 0.0375(8) 0.0320(7) 0.0389(8) -0.0140(6) -0.0138(7) 0.0084(6)
C3 0.0360(8) 0.0309(7) 0.0405(8) -0.0131(6) -0.0130(7) 0.0074(6)
C4 0.0367(8) 0.0309(7) 0.0397(8) -0.0136(6) -0.0138(7) 0.0081(6)
C5 0.0356(8) 0.0340(8) 0.0317(7) -0.0106(6) -0.0048(6) 0.0028(6)
C6 0.0469(10) 0.0354(8) 0.0486(10) -0.0055(7) -0.0189(8) 0.0062(7)
C7 0.0630(12) 0.0477(10) 0.0425(9) -0.0183(9) -0.0234(9) 0.0164(8)
C8 0.0526(10) 0.0407(9) 0.0364(8) -0.0153(7) -0.0127(8) 0.0055(7)
C9 0.0487(9) 0.0364(8) 0.0472(9) -0.0168(7) -0.0203(8) 0.0140(7)
C10 0.0484(10) 0.0322(8) 0.0613(12) -0.0047(7) -0.0123(9) 0.0045(8)
C11 0.0452(9) 0.0366(8) 0.0451(9) -0.0114(7) -0.0083(8) 0.0036(7)
C12 0.0631(12) 0.0369(9) 0.0508(10) -0.0187(8) -0.0174(9) 0.0101(7)
C13 0.0874(16) 0.0487(11) 0.0775(15) -0.0400(11) -0.0237(13) 0.0125(10)
C14 0.0660(14) 0.0706(14) 0.0852(16) -0.0407(12) -0.0257(13) -0.0016(12)
C15 0.0622(13) 0.0694(14) 0.0702(13) -0.0305(11) -0.0357(11) 0.0131(11)
C16 0.0556(11) 0.0474(10) 0.0527(10) -0.0235(8) -0.0242(9) 0.0158(8)

loop_
_atom_type_symbol
_atom_type_description
_atom_type_scat_dispersion_real
_atom_type_scat_dispersion_imag
_atom_type_scat_source
C C 0.0033 0.0016
;
International Tables for Crystallography
(Vol. C, Tables 4.2.6.8 and 6.1.1.4)
;
H H 0.0000 0.0000
;
International Tables for Crystallography
(Vol. C, Table 6.1.1.4)
;
N N 0.0061 0.0033
;
International Tables for Crystallography
(Vol. C, Tables 4.2.6.8 and 6.1.1.4)
;
O O 0.0106 0.0060
;
International Tables for Crystallography
(Vol. C, Tables 4.2.6.8 and 6.1.1.4)
;
P P 0.1023 0.0942
;
International Tables for Crystallography
(Vol. C, Tables 4.2.6.8 and 6.1.1.4)
;

loop_
_geom_angle_atom_site_label_1
_geom_angle_atom_site_label_2
_geom_angle_atom_site_label_3
_geom_angle
_geom_angle_publ_flag
_geom_angle_site_symmetry_1
_geom_angle_site_symmetry_2
_geom_angle_site_symmetry_3
O1 P1 C1 117.54(9) yes . . .
O1 P1 C4 117.15(9) yes . . .
O1 P1 C5 114.85(9) yes . . .
C1 P1 C4 91.38(8) yes . . .
C1 P1 C5 107.43(9) yes . . .
C4 P1 C5 105.60(9) yes . . .
C6 N1 C7 117.19(16) yes . . .
C9 N2 C10 117.45(16) yes . . .
P1 C1 C2 110.94(12) yes . . .
P1 C1 C6 130.46(12) yes . . .
C2 C1 C6 118.59(16) yes . . .
C1 C2 C3 113.41(15) yes . . .
C1 C2 C8 118.97(14) yes . . .
C3 C2 C8 127.59(13) yes . . .
C2 C3 C4 113.17(12) yes . . .
C2 C3 C11 127.72(16) yes . . .
C4 C3 C11 119.10(15) yes . . .
P1 C4 C3 111.08(11) yes . . .
P1 C4 C9 130.18(13) yes . . .
C3 C4 C9 118.74(13) yes . . .
P1 C5 C12 122.80(16) yes . . .
P1 C5 C16 118.35(15) yes . . .
C12 C5 C16 118.8(2) yes . . .
N1 C6 C1 122.83(14) yes . . .
N1 C7 C8 125.14(19) yes . . .
C2 C8 C7 117.28(14) yes . . .
N2 C9 C4 122.54(17) yes . . .
N2 C10 C11 124.44(14) yes . . .
C3 C11 C10 117.71(17) yes . . .
C5 C12 C13 120.0(2) yes . . .
C12 C13 C14 120.5(2) yes . . .
C13 C14 C15 120.2(3) yes . . .
C14 C15 C16 119.9(2) yes . . .
C5 C16 C15 120.6(2) yes . . .
N1 C6 H6 118.584 no . . .
C1 C6 H6 118.584 no . . .
N1 C7 H7 117.428 no . . .
C8 C7 H7 117.430 no . . .
C2 C8 H8 121.366 no . . .
C7 C8 H8 121.359 no . . .
N2 C9 H9 118.731 no . . .
C4 C9 H9 118.729 no . . .
N2 C10 H10 117.774 no . . .
C11 C10 H10 117.785 no . . .
C3 C11 H11 121.141 no . . .
C10 C11 H11 121.146 no . . .
C5 C12 H12 120.013 no . . .
C13 C12 H12 119.997 no . . .
C12 C13 H13 119.774 no . . .
C14 C13 H13 119.773 no . . .
C13 C14 H14 119.895 no . . .
C15 C14 H14 119.898 no . . .
C14 C15 H15 120.028 no . . .
C16 C15 H15 120.038 no . . .
C5 C16 H16 119.713 no . . .
C15 C16 H16 119.717 no . . .

loop_
_geom_bond_atom_site_label_1
_geom_bond_atom_site_label_2
_geom_bond_distance
_geom_bond_publ_flag
_geom_bond_site_symmetry_1
_geom_bond_site_symmetry_2
P1 O1 1.4801(15) yes . .
P1 C1 1.811(2) yes . .
P1 C4 1.8096(16) yes . .
P1 C5 1.797(2) yes . .
N1 C6 1.337(3) yes . .
N1 C7 1.333(2) yes . .
N2 C9 1.342(2) yes . .
N2 C10 1.341(3) yes . .
C1 C2 1.403(2) yes . .
C1 C6 1.391(2) yes . .
C2 C3 1.481(2) yes . .
C2 C8 1.387(3) yes . .
C3 C4 1.405(3) yes . .
C3 C11 1.380(2) yes . .
C4 C9 1.393(2) yes . .
C5 C12 1.389(3) yes . .
C5 C16 1.397(3) yes . .
C7 C8 1.383(3) yes . .
C10 C11 1.390(3) yes . .
C12 C13 1.387(4) yes . .
C13 C14 1.371(4) yes . .
C14 C15 1.378(4) yes . .
C15 C16 1.377(4) yes . .
C6 H6 0.930 no . .
C7 H7 0.930 no . .
C8 H8 0.930 no . .
C9 H9 0.930 no . .
C10 H10 0.930 no . .
C11 H11 0.930 no . .
C12 H12 0.930 no . .
C13 H13 0.930 no . .
C14 H14 0.930 no . .
C15 H15 0.930 no . .
C16 H16 0.930 no . .

loop_
_geom_contact_atom_site_label_1
_geom_contact_atom_site_label_2
_geom_contact_distance
_geom_contact_publ_flag
_geom_contact_site_symmetry_1
_geom_contact_site_symmetry_2
O1 C6 3.581(3) no . .
O1 C9 3.567(2) no . .
O1 C16 3.428(3) no . .
N1 C2 2.790(3) no . .
N2 C3 2.792(3) no . .
C1 C7 2.701(3) no . .
C1 C12 3.190(3) no . .
C4 C10 2.710(2) no . .
C4 C16 3.325(3) no . .
C5 C14 2.776(4) no . .
C6 C8 2.741(3) no . .
C6 C12 3.543(4) no . .
C8 C11 3.171(3) no . .
C9 C11 2.746(3) no . .
C9 C16 3.564(4) no . .
C12 C15 2.767(4) no . .
C13 C16 2.755(4) no . .
O1 C9 3.323(3) no . 2_676
O1 C14 3.431(3) no . 1_655
O1 C15 3.407(3) no . 1_655
O1 C16 3.450(3) no . 2_676
N1 N1 3.576(3) no . 2_667
N1 C6 3.599(3) no . 2_667
N1 C10 3.410(3) no . 1_645
N1 C10 3.488(4) no . 2_677
N1 C11 3.532(3) no . 2_677
N2 C13 3.587(4) no . 1_565
C2 C2 3.541(3) no . 2_677
C3 C8 3.581(4) no . 2_677
C4 C7 3.558(4) no . 2_677
C6 N1 3.599(3) no . 2_667
C6 C11 3.536(4) no . 2_677
C7 C4 3.558(4) no . 2_677
C7 C15 3.566(4) no . 1_556
C8 C3 3.581(4) no . 2_677
C9 O1 3.323(3) no . 2_676
C10 N1 3.410(3) no . 1_465
C10 N1 3.488(4) no . 2_677
C11 N1 3.532(3) no . 2_677
C11 C6 3.536(4) no . 2_677
C11 C12 3.536(3) no . 2_577
C12 C11 3.536(3) no . 2_577
C13 N2 3.587(4) no . 1_545
C14 O1 3.431(3) no . 1_455
C15 O1 3.407(3) no . 1_455
C15 C7 3.566(4) no . 1_554
C16 O1 3.450(3) no . 2_676
P1 H6 3.0634 no . .
P1 H9 3.0604 no . .
P1 H12 2.9146 no . .
P1 H16 2.8200 no . .
O1 H6 3.4643 no . .
O1 H9 3.4435 no . .
O1 H16 3.2745 no . .
N1 H8 3.2389 no . .
N2 H11 3.2446 no . .
C1 H8 3.2549 no . .
C1 H12 2.7847 no . .
C2 H6 3.2382 no . .
C2 H7 3.1979 no . .
C2 H11 2.7924 no . .
C3 H8 2.8004 no . .
C3 H9 3.2429 no . .
C3 H10 3.2027 no . .
C4 H11 3.2506 no . .
C4 H16 3.1170 no . .
C5 H13 3.2411 no . .
C5 H15 3.2480 no . .
C6 H7 3.1125 no . .
C6 H12 2.8259 no . .
C7 H6 3.1188 no . .
C8 H11 2.9639 no . .
C9 H10 3.1275 no . .
C9 H16 3.0466 no . .
C10 H9 3.1330 no . .
C11 H8 2.9695 no . .
C12 H6 3.4136 no . .
C12 H14 3.2316 no . .
C12 H16 3.2380 no . .
C13 H15 3.2216 no . .
C14 H12 3.2300 no . .
C14 H16 3.2234 no . .
C15 H13 3.2211 no . .
C16 H9 3.2559 no . .
C16 H12 3.2410 no . .
C16 H14 3.2244 no . .
H6 H12 2.6723 no . .
H7 H8 2.2960 no . .
H8 H11 2.5027 no . .
H9 H16 2.5500 no . .
H10 H11 2.3045 no . .
H12 H13 2.3133 no . .
H13 H14 2.2962 no . .
H14 H15 2.3074 no . .
H15 H16 2.3039 no . .
P1 H9 3.5658 no . 2_676
O1 H8 3.0795 no . 2_677
O1 H9 2.3983 no . 2_676
O1 H14 3.1812 no . 1_655
O1 H15 3.1384 no . 1_655
O1 H16 2.5348 no . 2_676
N1 H6 3.5213 no . 2_667
N1 H10 2.5533 no . 1_645
N1 H12 2.8250 no . 2_667
N1 H13 3.4983 no . 2_667
N2 H6 2.9988 no . 1_465
N2 H13 2.7280 no . 1_565
N2 H15 3.3186 no . 2_576
C4 H7 3.5618 no . 2_677
C5 H11 3.1088 no . 2_577
C6 H10 3.0926 no . 1_645
C6 H11 3.4889 no . 2_677
C7 H12 3.0905 no . 2_667
C7 H13 3.4617 no . 2_667
C7 H15 3.2662 no . 1_556
C8 H15 3.2715 no . 1_556
C9 H7 3.4034 no . 2_677
C9 H13 3.0821 no . 1_565
C9 H15 3.0626 no . 2_576
C10 H6 3.2883 no . 1_465
C10 H10 3.5007 no . 2_587
C10 H12 3.4037 no . 2_577
C12 H7 3.2700 no . 2_667
C12 H10 3.0938 no . 2_577
C12 H11 2.9016 no . 2_577
C13 H7 3.3514 no . 2_667
C13 H10 3.4105 no . 2_577
C13 H11 3.1080 no . 2_577
C14 H7 3.5525 no . 1_554
C14 H11 3.4827 no . 2_577
C14 H14 3.3419 no . 2_566
C15 H7 2.8328 no . 1_554
C15 H8 3.4186 no . 1_554
C15 H9 3.4078 no . 2_576
C15 H16 3.4573 no . 2_576
C16 H7 3.0569 no . 1_554
C16 H11 3.5004 no . 2_577
C16 H15 3.3509 no . 2_576
H6 N1 3.5213 no . 2_667
H6 N2 2.9988 no . 1_645
H6 C10 3.2883 no . 1_645
H6 H10 2.8259 no . 1_645
H6 H11 3.5746 no . 2_677
H7 C4 3.5618 no . 2_677
H7 C9 3.4034 no . 2_677
H7 C12 3.2700 no . 2_667
H7 C13 3.3514 no . 2_667
H7 C14 3.5525 no . 1_556
H7 C15 2.8328 no . 1_556
H7 C16 3.0569 no . 1_556
H7 H9 3.5895 no . 2_677
H7 H12 2.6707 no . 2_667
H7 H13 2.8318 no . 2_667
H7 H15 2.7318 no . 1_556
H7 H16 3.0948 no . 1_556
H8 O1 3.0795 no . 2_677
H8 C15 3.4186 no . 1_556
H8 H15 2.7907 no . 1_556
H8 H16 3.2055 no . 1_556
H9 P1 3.5658 no . 2_676
H9 O1 2.3983 no . 2_676
H9 C15 3.4078 no . 2_576
H9 H7 3.5895 no . 2_677
H9 H13 2.9742 no . 1_565
H9 H14 3.2559 no . 2_576
H9 H15 2.6610 no . 2_576
H9 H16 3.5520 no . 2_676
H10 N1 2.5533 no . 1_465
H10 C6 3.0926 no . 1_465
H10 C10 3.5007 no . 2_587
H10 C12 3.0938 no . 2_577
H10 C13 3.4105 no . 2_577
H10 H6 2.8259 no . 1_465
H10 H10 3.1416 no . 2_587
H10 H12 2.7281 no . 2_577
H10 H13 3.2956 no . 2_577
H11 C5 3.1088 no . 2_577
H11 C6 3.4889 no . 2_677
H11 C12 2.9016 no . 2_577
H11 C13 3.1080 no . 2_577
H11 C14 3.4827 no . 2_577
H11 C16 3.5004 no . 2_577
H11 H6 3.5746 no . 2_677
H11 H12 3.1937 no . 2_577
H11 H13 3.5010 no . 2_577
H12 N1 2.8250 no . 2_667
H12 C7 3.0905 no . 2_667
H12 C10 3.4037 no . 2_577
H12 H7 2.6707 no . 2_667
H12 H10 2.7281 no . 2_577
H12 H11 3.1937 no . 2_577
H13 N1 3.4983 no . 2_667
H13 N2 2.7280 no . 1_545
H13 C7 3.4617 no . 2_667
H13 C9 3.0821 no . 1_545
H13 H7 2.8318 no . 2_667
H13 H9 2.9742 no . 1_545
H13 H10 3.2956 no . 2_577
H13 H11 3.5010 no . 2_577
H13 H14 3.5910 no . 2_566
H14 O1 3.1812 no . 1_455
H14 C14 3.3419 no . 2_566
H14 H9 3.2559 no . 2_576
H14 H13 3.5910 no . 2_566
H14 H14 2.4612 no . 2_566
H15 O1 3.1384 no . 1_455
H15 N2 3.3186 no . 2_576
H15 C7 3.2662 no . 1_554
H15 C8 3.2715 no . 1_554
H15 C9 3.0626 no . 2_576
H15 C16 3.3509 no . 2_576
H15 H7 2.7318 no . 1_554
H15 H8 2.7907 no . 1_554
H15 H9 2.6610 no . 2_576
H15 H15 3.3840 no . 2_576
H15 H16 2.8039 no . 2_576
H16 O1 2.5348 no . 2_676
H16 C15 3.4573 no . 2_576
H16 H7 3.0948 no . 1_554
H16 H8 3.2055 no . 1_554
H16 H9 3.5520 no . 2_676
H16 H15 2.8039 no . 2_576

loop_
_geom_torsion_atom_site_label_1
_geom_torsion_atom_site_label_2
_geom_torsion_atom_site_label_3
_geom_torsion_atom_site_label_4
_geom_torsion
_geom_torsion_publ_flag
_geom_torsion_site_symmetry_1
_geom_torsion_site_symmetry_2
_geom_torsion_site_symmetry_3
_geom_torsion_site_symmetry_4
O1 P1 C1 C2 123.01(12) no . . . .
O1 P1 C1 C6 -55.6(2) no . . . .
O1 P1 C4 C3 -123.69(12) no . . . .
O1 P1 C4 C9 55.3(2) no . . . .
O1 P1 C5 C12 110.62(11) no . . . .
O1 P1 C5 C16 -71.15(11) no . . . .
C1 P1 C4 C3 -1.54(13) no . . . .
C1 P1 C4 C9 177.50(18) no . . . .
C4 P1 C1 C2 1.18(14) no . . . .
C4 P1 C1 C6 -177.47(18) no . . . .
C1 P1 C5 C12 -22.19(11) no . . . .
C1 P1 C5 C16 156.04(8) no . . . .
C5 P1 C1 C2 -105.65(13) no . . . .
C5 P1 C1 C6 75.70(19) no . . . .
C4 P1 C5 C12 -118.73(11) no . . . .
C4 P1 C5 C16 59.51(11) no . . . .
C5 P1 C4 C3 106.99(13) no . . . .
C5 P1 C4 C9 -73.97(18) no . . . .
C6 N1 C7 C8 0.3(4) no . . . .
C7 N1 C6 C1 -0.9(3) no . . . .
C9 N2 C10 C11 0.5(3) no . . . .
C10 N2 C9 C4 0.6(3) no . . . .
P1 C1 C2 C3 -0.5(2) no . . . .
P1 C1 C2 C8 -178.91(12) no . . . .
P1 C1 C6 N1 179.33(15) no . . . .
C2 C1 C6 N1 0.8(3) no . . . .
C6 C1 C2 C3 178.28(17) no . . . .
C6 C1 C2 C8 -0.1(3) no . . . .
C1 C2 C3 C4 -0.6(2) no . . . .
C1 C2 C3 C11 -179.37(17) no . . . .
C1 C2 C8 C7 -0.4(3) no . . . .
C3 C2 C8 C7 -178.54(18) no . . . .
C8 C2 C3 C4 177.56(19) no . . . .
C8 C2 C3 C11 -1.2(3) no . . . .
C2 C3 C4 P1 1.5(2) no . . . .
C2 C3 C4 C9 -177.65(16) no . . . .
C2 C3 C11 C10 178.45(18) no . . . .
C4 C3 C11 C10 -0.2(3) no . . . .
C11 C3 C4 P1 -179.64(16) no . . . .
C11 C3 C4 C9 1.2(3) no . . . .
P1 C4 C9 N2 179.60(14) no . . . .
C3 C4 C9 N2 -1.4(3) no . . . .
P1 C5 C12 C13 177.08(9) no . . . .
P1 C5 C16 C15 -176.66(9) no . . . .
C12 C5 C16 C15 1.6(2) no . . . .
C16 C5 C12 C13 -1.2(2) no . . . .
N1 C7 C8 C2 0.4(4) no . . . .
N2 C10 C11 C3 -0.7(3) no . . . .
C5 C12 C13 C14 0.1(3) no . . . .
C12 C13 C14 C15 0.5(3) no . . . .
C13 C14 C15 C16 0.0(3) no . . . .
C14 C15 C16 C5 -1.1(3) no . . . .
